data_7005351
loop_
_publ_author_name
'White, Vivienne A.'
'Johnstone, Russell D. L.'
'McCall, Keri L.'
'Long, Nicholas J.'
'Slawin, Alexandra M. Z.'
'Robertson, Neil'

_publ_section_title
;
 Binuclear and trinuclear complexes of exoO(2)-cyclam.
;
_journal_issue 27
_journal_name_full 'Dalton transactions (Cambridge, England : 2003)'
_journal_page_first 2942
_journal_page_last 2948
_journal_paper_doi 10.1039/b701166k
_journal_year 2007
_chemical_formula_moiety 'C32 H42 Cu1 N10 O10 Ru1'
_chemical_formula_sum 'C32 H42 Cu N10 O10 Ru'
_chemical_formula_weight 891.36
_space_group_IT_number 15
_symmetry_cell_setting monoclinic
_symmetry_space_group_name_Hall '-C 2yc'
_symmetry_space_group_name_H-M 'C 1 2/c 1'
_atom_sites_solution_hydrogens geom
_atom_sites_solution_primary direct
_audit_creation_date 06-05-17
_audit_creation_method CRYSTALS_ver_12.82
_cell_angle_alpha 90
_cell_angle_beta 90.611(15)
_cell_angle_gamma 90
_cell_formula_units_Z 4
_cell_length_a 17.399(5)
_cell_length_b 13.501(4)
_cell_length_c 14.678(5)
_cell_measurement_reflns_used 3265
_cell_measurement_temperature 93
_cell_measurement_theta_max 25
_cell_measurement_theta_min 2
_cell_volume 3447.7(18)
_computing_cell_refinement 'CrystalClear (Rigaku Corp., 2004)'
_computing_data_collection 'CrystalClear (Rigaku Corp., 2004)'
_computing_data_reduction 'CrystalClear (Rigaku Corp., 2004)'
_computing_molecular_graphics 'CAMERON (Watkin et al., 1996)'
_computing_publication_material 'CRYSTALS (Betteridge et al., 2003)'
_computing_structure_refinement 'CRYSTALS (Betteridge et al., 2003)'
_computing_structure_solution 'SIR92 (Altomare et al., 1994)'
_diffrn_ambient_temperature 93
_diffrn_measured_fraction_theta_full 0.992
_diffrn_measured_fraction_theta_max 0.992
_diffrn_measurement_device_type CCD
_diffrn_measurement_method DTPROFIT.REF
_diffrn_radiation_monochromator CONFOCAL
_diffrn_radiation_type 'Mo K\a'
_diffrn_radiation_wavelength 0.71073
_diffrn_reflns_av_R_equivalents 0.138
_diffrn_reflns_limit_h_max 20
_diffrn_reflns_limit_h_min -16
_diffrn_reflns_limit_k_max 16
_diffrn_reflns_limit_k_min -16
_diffrn_reflns_limit_l_max 13
_diffrn_reflns_limit_l_min -17
_diffrn_reflns_number 11017
_diffrn_reflns_theta_full 25.329
_diffrn_reflns_theta_max 25.329
_diffrn_reflns_theta_min 1.909
_exptl_absorpt_coefficient_mu 1.129
_exptl_absorpt_correction_T_max 0.98
_exptl_absorpt_correction_T_min 0.41
_exptl_absorpt_correction_type multi-scan
_exptl_absorpt_process_details 'DENZO/SCALEPACK (Otwinowski & Minor, 1997)'
_exptl_crystal_colour purple
_exptl_crystal_density_diffrn 1.717
_exptl_crystal_description prism
_exptl_crystal_F_000 1828
_exptl_crystal_size_max 0.20
_exptl_crystal_size_mid 0.03
_exptl_crystal_size_min 0.02
_refine_diff_density_max 1.69
_refine_diff_density_min -2.14
_refine_ls_extinction_method None
_refine_ls_goodness_of_fit_ref 1.0608
_refine_ls_hydrogen_treatment constr
_refine_ls_matrix_type full
_refine_ls_number_parameters 245
_refine_ls_number_reflns 2310
_refine_ls_number_restraints 0
_refine_ls_R_factor_all 0.1089
_refine_ls_R_factor_gt 0.0873
_refine_ls_shift/su_max 0.000226
_refine_ls_structure_factor_coef F
_refine_ls_weighting_details
;
Method, part 1, Chebychev polynomial, (Watkin, 1994, Prince, 1982)
[weight] = 1.0/[A~0~*T~0~(x)+A~1~*T~1~(x) ... +A~n-1~]*T~n-1~(x)]
where A~i~ are the Chebychev coefficients listed below and x= Fcalc/Fmax
Method = Robust Weighting (Prince, 1982)
W = [weight] * [1-(deltaF/6*sigmaF)^2^]^2^
A~i~ are:
26.7 24.5 23.7 11.3
;
_refine_ls_weighting_scheme calc
_refine_ls_wR_factor_all 0.1016
_refine_ls_wR_factor_gt 0.0930
_refine_ls_wR_factor_ref 0.0930
_reflns_limit_h_max 20
_reflns_limit_h_min -20
_reflns_limit_k_max 16
_reflns_limit_k_min 0
_reflns_limit_l_max 17
_reflns_limit_l_min 0
_reflns_number_gt 2310
_reflns_number_total 3122
_reflns_threshold_expression I>2.00u(I)
_cod_data_source_file b701166k.txt
_cod_data_source_block 1
_cod_depositor_comments
;
The following automatic conversions were performed:
'_symmetry_cell_setting' value 'Monoclinic' changed to 'monoclinic'
according to '/home/saulius/struct/CIF-dictionaries/cif_core.dic'
dictionary named 'cif_core.dic' version 2.4.1 from 2010-06-29.

Automatic conversion script
Id: cif_fix_enum 1527 2010-12-29 10:47:43Z saulius 
;
_cod_original_cell_volume 3448.0(18)
_cod_original_sg_symbol_H-M 'C 1 2/c 1 '
_cod_original_formula_sum 'C32 H42 Cu1 N10 O10 Ru1'
_cod_database_code 7005351

loop_
_symmetry_equiv_pos_as_xyz
x,y,z
-x,-y,-z
x+1/2,y+1/2,z
-x+1/2,-y+1/2,-z
-x,y,-z+1/2
x,-y,z+1/2
-x+1/2,y+1/2,-z+1/2
x+1/2,-y+1/2,z+1/2

loop_
_atom_site_label
_atom_site_type_symbol
_atom_site_fract_x
_atom_site_fract_y
_atom_site_fract_z
_atom_site_U_iso_or_equiv
_atom_site_occupancy
_atom_site_adp_type
_atom_site_refinement_flags_posn
_atom_site_refinement_flags_adp
_atom_site_refinement_flags_occupancy
_atom_site_disorder_assembly
_atom_site_disorder_group
_atom_site_attached_hydrogens
C11 C 0.4739(4) 0.2657(5) 0.2082(5) 0.0336 1.0000 Uani . . . . . .
N3 N 0.4555(3) 0.1794(5) 0.1793(4) 0.0382 1.0000 Uani . . . . . .
Cu1 Cu 0.5000 0.07456(9) 0.2500 0.0346 1.0000 Uani S T . . . .
N4 N 0.4422(6) -0.0316(6) 0.1916(6) 0.0622 1.0000 Uani . . . . . .
C15 C 0.4818(9) -0.1235(7) 0.2026(7) 0.0937 1.0000 Uani . . . . . .
C14 C 0.4150(5) -0.0137(6) 0.0979(6) 0.0494 1.0000 Uani . . . . . .
C13 C 0.3689(6) 0.0764(7) 0.0900(7) 0.0608 1.0000 Uani . . . . . .
C12 C 0.4104(5) 0.1697(5) 0.0983(6) 0.0487 1.0000 Uani . . . . . .
O1 O 0.4538(3) 0.3481(4) 0.1768(3) 0.0361 1.0000 Uani . . . . . .
Ru1 Ru 0.5000 0.46649(6) 0.2500 0.0333 1.0000 Uani S T . . . .
N2 N 0.4138(3) 0.4726(4) 0.3394(4) 0.0358 1.0000 Uani . . . . . .
C6 C 0.4248(4) 0.5351(5) 0.4108(5) 0.0388 1.0000 Uani . . . . . .
C5 C 0.4973(4) 0.5913(5) 0.4054(5) 0.0345 1.0000 Uani . . . . . .
N1 N 0.5408(4) 0.5685(4) 0.3337(4) 0.0380 1.0000 Uani . . . . . .
C1 C 0.6073(4) 0.6145(5) 0.3274(5) 0.0393 1.0000 Uani . . . . . .
C2 C 0.6349(5) 0.6820(6) 0.3890(6) 0.0475 1.0000 Uani . . . . . .
C3 C 0.5903(5) 0.7023(6) 0.4617(6) 0.0497 1.0000 Uani . . . . . .
C4 C 0.5221(5) 0.6575(5) 0.4716(5) 0.0448 1.0000 Uani . . . . . .
C7 C 0.3731(5) 0.5462(6) 0.4784(6) 0.0497 1.0000 Uani . . . . . .
C8 C 0.3085(5) 0.4906(6) 0.4747(6) 0.0512 1.0000 Uani . . . . . .
C9 C 0.2960(5) 0.4290(7) 0.4035(6) 0.0500 1.0000 Uani . . . . . .
C10 C 0.3513(5) 0.4215(6) 0.3392(6) 0.0446 1.0000 Uani . . . . . .
O3 O 0.3933(4) 0.0502(6) 0.3750(5) 0.0734 1.0000 Uani . . . . . .
N5 N 0.3356(4) 0.0940(6) 0.3540(5) 0.0516 1.0000 Uani . . . . . .
O4 O 0.2881(4) 0.0518(6) 0.3048(6) 0.0769 1.0000 Uani . . . . . .
O5 O 0.3250(6) 0.1799(8) 0.3732(9) 0.1298 1.0000 Uani . . . . . .
O20 O 0.1923(6) 0.3539(9) 0.2289(8) 0.1197 1.0000 Uani . . . . . .
C20 C 0.2044(14) 0.2879(12) 0.1520(11) 0.1173 1.0000 Uani . . . . . .
H141 H 0.4596 -0.0102 0.0557 0.0591 1.0000 Uiso R . . . . .
H142 H 0.3813 -0.0707 0.0804 0.0591 1.0000 Uiso R . . . . .
H131 H 0.3285 0.0743 0.1379 0.0731 1.0000 Uiso R . . . . .
H132 H 0.3439 0.0752 0.0284 0.0731 1.0000 Uiso R . . . . .
H122 H 0.4441 0.1798 0.0443 0.0592 1.0000 Uiso R . . . . .
H121 H 0.3708 0.2233 0.1001 0.0592 1.0000 Uiso R . . . . .
H11 H 0.6399 0.5987 0.2736 0.0493 1.0000 Uiso R . . . . .
H21 H 0.6862 0.7143 0.3823 0.0593 1.0000 Uiso R . . . . .
H31 H 0.6072 0.7533 0.5071 0.0585 1.0000 Uiso R . . . . .
H41 H 0.4904 0.6707 0.5267 0.0593 1.0000 Uiso R . . . . .
H71 H 0.3829 0.5929 0.5301 0.0607 1.0000 Uiso R . . . . .
H81 H 0.2694 0.4973 0.5237 0.0606 1.0000 Uiso R . . . . .
H91 H 0.2479 0.3886 0.3997 0.0639 1.0000 Uiso R . . . . .
H101 H 0.3431 0.3736 0.2880 0.0483 1.0000 Uiso R . . . . .
H151 H 0.5171 -0.1386 0.1511 0.1116 1.0000 Uiso R . . . . .
H152 H 0.4411 -0.1757 0.2058 0.1116 1.0000 Uiso R . . . . .
H1 H 0.1989 0.4189 0.2177 0.1461 1.0000 Uiso R . . . . .
H201 H 0.1955 0.2180 0.1716 0.1457 1.0000 Uiso R . . . . .
H202 H 0.2585 0.2954 0.1308 0.1457 1.0000 Uiso R . . . . .
H203 H 0.1682 0.3048 0.1009 0.1457 1.0000 Uiso R . . . . .
H42 H 0.3937 -0.0387 0.2287 0.0763 1.0000 Uiso . . . . . .

loop_
_atom_site_aniso_label
_atom_site_aniso_U_11
_atom_site_aniso_U_22
_atom_site_aniso_U_33
_atom_site_aniso_U_23
_atom_site_aniso_U_13
_atom_site_aniso_U_12
C11 0.027(3) 0.032(4) 0.041(4) 0.004(3) -0.001(3) -0.006(3)
N3 0.038(3) 0.034(3) 0.042(3) 0.007(3) -0.008(3) -0.010(3)
Cu1 0.0350(7) 0.0311(7) 0.0377(7) 0.0000 -0.0038(5) 0.0000
N4 0.094(6) 0.044(4) 0.049(4) 0.007(3) -0.017(4) -0.001(4)
C15 0.185(14) 0.026(5) 0.068(7) -0.010(4) -0.064(8) -0.004(6)
C14 0.059(5) 0.048(5) 0.041(4) -0.002(3) -0.011(3) -0.010(4)
C13 0.066(6) 0.053(5) 0.064(6) 0.010(4) -0.017(5) -0.019(4)
C12 0.058(5) 0.030(4) 0.058(5) 0.002(3) -0.035(4) -0.011(3)
O1 0.039(3) 0.034(3) 0.036(3) 0.002(2) -0.011(2) -0.001(2)
Ru1 0.0350(5) 0.0303(5) 0.0345(5) 0.0000 -0.0086(3) 0.0000
N2 0.037(3) 0.034(3) 0.036(3) 0.009(2) -0.014(2) 0.010(2)
C6 0.046(4) 0.030(4) 0.040(4) 0.006(3) -0.003(3) 0.010(3)
C5 0.046(4) 0.026(3) 0.031(3) 0.006(3) -0.005(3) 0.006(3)
N1 0.041(3) 0.027(3) 0.045(4) 0.002(2) -0.013(3) 0.004(2)
C1 0.047(4) 0.031(4) 0.040(4) -0.001(3) -0.006(3) -0.001(3)
C2 0.045(4) 0.035(4) 0.062(5) 0.004(4) -0.017(4) 0.001(3)
C3 0.073(6) 0.026(4) 0.049(4) -0.002(3) -0.022(4) 0.008(4)
C4 0.061(5) 0.025(4) 0.048(4) -0.005(3) -0.010(4) 0.013(3)
C7 0.056(5) 0.042(5) 0.051(5) 0.003(3) 0.004(4) 0.016(4)
C8 0.052(5) 0.045(5) 0.056(5) 0.018(4) 0.012(4) 0.011(4)
C9 0.037(4) 0.049(5) 0.064(5) 0.009(4) -0.005(4) 0.008(3)
C10 0.040(4) 0.047(5) 0.047(4) 0.006(3) 0.001(3) 0.008(3)
O3 0.059(4) 0.099(6) 0.062(4) 0.007(4) -0.014(3) 0.008(4)
N5 0.041(4) 0.058(5) 0.057(4) -0.021(3) 0.009(3) -0.006(3)
O4 0.050(4) 0.083(5) 0.097(6) -0.033(4) -0.013(4) 0.001(3)
O5 0.086(6) 0.093(7) 0.211(12) -0.102(8) -0.022(7) 0.009(5)
O20 0.118(8) 0.105(7) 0.137(9) 0.032(7) -0.001(7) -0.026(6)
C20 0.183(19) 0.088(11) 0.081(9) -0.002(7) -0.006(10) 0.005(10)

loop_
_atom_type_symbol
_atom_type_scat_dispersion_real
_atom_type_scat_dispersion_imag
_atom_type_scat_Cromer_Mann_a1
_atom_type_scat_Cromer_Mann_b1
_atom_type_scat_Cromer_Mann_a2
_atom_type_scat_Cromer_Mann_b2
_atom_type_scat_Cromer_Mann_a3
_atom_type_scat_Cromer_Mann_b3
_atom_type_scat_Cromer_Mann_a4
_atom_type_scat_Cromer_Mann_b4
_atom_type_scat_Cromer_Mann_c
_atom_type_scat_source
C 0.0033 0.0016 2.3100 20.8439 1.0200 10.2075 1.5886 0.5687 0.8650 51.6512 0.2156 'International Tables Vol C 4.2.6.8 and 6.1.1.4'
H 0.0000 0.0000 0.4930 10.5109 0.3229 26.1257 0.1402 3.1424 0.0408 57.7998 0.0030 'International Tables Vol C 4.2.6.8 and 6.1.1.4'
O 0.0106 0.0060 3.0485 13.2771 2.2868 5.7011 1.5463 0.3239 0.8670 32.9089 0.2508 'International Tables Vol C 4.2.6.8 and 6.1.1.4'
N 0.0061 0.0033 12.2126 0.0057 3.1322 9.8933 2.0125 28.9975 1.1663 0.5826 -11.5290 'International Tables Vol C 4.2.6.8 and 6.1.1.4'
Cu 0.3201 1.2651 13.3380 3.5828 7.1676 0.2470 5.6158 11.3966 1.6735 64.8126 1.1910 'International Tables Vol C 4.2.6.8 and 6.1.1.4'
Ru -1.2594 0.8363 19.2674 0.8085 12.9182 8.4347 4.8634 24.7997 1.5676 94.2928 5.3787 'International Tables Vol C 4.2.6.8 and 6.1.1.4'

loop_
_geom_angle_atom_site_label_1
_geom_angle_site_symmetry_1
_geom_angle_atom_site_label_2
_geom_angle_site_symmetry_2
_geom_angle_atom_site_label_3
_geom_angle_site_symmetry_3
_geom_angle
_geom_angle_publ_flag
C11 5_655 C11 . N3 . 114.4(4) yes
C11 5_655 C11 . Cu1 . 73.60(15) yes
N3 . C11 . Cu1 . 40.8(3) yes
C11 5_655 C11 . O1 . 117.3(4) yes
N3 . C11 . O1 . 128.3(7) yes
Cu1 . C11 . O1 . 169.1(5) yes
C11 . N3 . Cu1 . 113.3(5) yes
C11 . N3 . C12 . 119.6(6) yes
Cu1 . N3 . C12 . 127.0(5) yes
O3 5_655 Cu1 . C11 5_655 99.2(2) yes
O3 5_655 Cu1 . C11 . 94.5(2) yes
C11 5_655 Cu1 . C11 . 32.8(3) yes
O3 5_655 Cu1 . C15 5_655 88.6(4) yes
C11 5_655 Cu1 . C15 5_655 147.9(3) yes
C11 . Cu1 . C15 5_655 176.6(4) yes
O3 5_655 Cu1 . N4 5_655 81.4(3) yes
C11 5_655 Cu1 . N4 5_655 121.4(3) yes
C11 . Cu1 . N4 5_655 153.2(3) yes
C15 5_655 Cu1 . N4 5_655 28.8(4) yes
O3 5_655 Cu1 . N3 . 89.9(3) yes
C11 5_655 Cu1 . N3 . 58.7(2) yes
C11 . Cu1 . N3 . 25.9(2) yes
C15 5_655 Cu1 . N3 . 153.0(3) yes
N4 5_655 Cu1 . N3 . 171.3(3) yes
O3 5_655 Cu1 . N3 5_655 100.7(3) yes
C11 5_655 Cu1 . N3 5_655 25.9(2) yes
C11 . Cu1 . N3 5_655 58.7(2) yes
C15 5_655 Cu1 . N3 5_655 122.1(3) yes
N4 5_655 Cu1 . N3 5_655 95.8(3) yes
O3 5_655 Cu1 . N4 . 88.0(3) yes
C11 5_655 Cu1 . N4 . 153.2(3) yes
C11 . Cu1 . N4 . 121.4(3) yes
C15 5_655 Cu1 . N4 . 57.2(3) yes
N4 5_655 Cu1 . N4 . 85.0(5) yes
O3 5_655 Cu1 . C15 . 77.6(4) yes
C11 5_655 Cu1 . C15 . 176.6(4) yes
C11 . Cu1 . C15 . 147.9(3) yes
C15 5_655 Cu1 . C15 . 31.8(4) yes
N4 5_655 Cu1 . C15 . 57.2(3) yes
O3 5_655 Cu1 . O3 . 165.7(4) yes
C11 5_655 Cu1 . O3 . 94.5(2) yes
C11 . Cu1 . O3 . 99.2(2) yes
C15 5_655 Cu1 . O3 . 77.6(4) yes
N4 5_655 Cu1 . O3 . 88.0(3) yes
N3 . Cu1 . N3 5_655 84.6(4) yes
N3 . Cu1 . N4 . 95.8(3) yes
N3 5_655 Cu1 . N4 . 171.3(3) yes
N3 . Cu1 . C15 . 122.1(3) yes
N3 5_655 Cu1 . C15 . 153.0(3) yes
N4 . Cu1 . C15 . 28.8(4) yes
N3 . Cu1 . O3 . 100.7(3) yes
N3 5_655 Cu1 . O3 . 89.9(3) yes
N4 . Cu1 . O3 . 81.4(3) yes
C15 . Cu1 . O3 . 88.6(4) yes
Cu1 . N4 . C15 . 110.1(7) yes
Cu1 . N4 . C14 . 116.8(5) yes
C15 . N4 . C14 . 113.6(8) yes
Cu1 . N4 . H42 . 105.2 no
C15 . N4 . H42 . 105.1 no
C14 . N4 . H42 . 104.9 no
C15 5_655 C15 . N4 . 107.4(8) yes
C15 5_655 C15 . Cu1 . 74.11(19) yes
N4 . C15 . Cu1 . 41.1(4) yes
C15 5_655 C15 . H151 . 116.0 no
N4 . C15 . H151 . 113.0 no
Cu1 . C15 . H151 . 108.4 no
C15 5_655 C15 . H152 . 104.2 no
N4 . C15 . H152 . 106.0 no
Cu1 . C15 . H152 . 138.1 no
H151 . C15 . H152 . 109.5 no
N4 . C14 . C13 . 112.5(8) yes
N4 . C14 . H141 . 110.1 no
C13 . C14 . H141 . 110.0 no
N4 . C14 . H142 . 107.1 no
C13 . C14 . H142 . 107.6 no
H141 . C14 . H142 . 109.5 no
C14 . C13 . C12 . 116.3(8) yes
C14 . C13 . H131 . 108.1 no
C12 . C13 . H131 . 108.5 no
C14 . C13 . H132 . 107.0 no
C12 . C13 . H132 . 107.5 no
H131 . C13 . H132 . 109.5 no
C13 . C12 . N3 . 114.6(7) yes
C13 . C12 . H122 . 110.2 no
N3 . C12 . H122 . 109.1 no
C13 . C12 . H121 . 106.7 no
N3 . C12 . H121 . 106.6 no
H122 . C12 . H121 . 109.5 no
C11 . O1 . Ru1 . 112.8(4) yes
O1 5_655 Ru1 . O1 . 79.7(3) yes
O1 5_655 Ru1 . N2 5_655 94.7(2) yes
O1 . Ru1 . N2 5_655 88.9(2) yes
O1 5_655 Ru1 . N1 5_655 172.5(2) yes
O1 . Ru1 . N1 5_655 94.6(2) yes
N2 5_655 Ru1 . N1 5_655 80.2(3) yes
O1 5_655 Ru1 . N2 . 88.9(2) yes
O1 . Ru1 . N2 . 94.7(2) yes
N2 5_655 Ru1 . N2 . 175.3(3) yes
N1 5_655 Ru1 . N2 . 96.4(2) yes
O1 5_655 Ru1 . N1 . 94.6(2) yes
O1 . Ru1 . N1 . 172.5(2) yes
N2 5_655 Ru1 . N1 . 96.4(2) yes
N1 5_655 Ru1 . N1 . 91.4(3) yes
N2 . Ru1 . N1 . 80.2(3) yes
Ru1 . N2 . C6 . 115.5(5) yes
Ru1 . N2 . C10 . 127.8(6) yes
C6 . N2 . C10 . 116.6(7) yes
N2 . C6 . C5 . 113.1(6) yes
N2 . C6 . C7 . 123.0(8) yes
C5 . C6 . C7 . 123.9(7) yes
C6 . C5 . N1 . 114.5(6) yes
C6 . C5 . C4 . 123.6(7) yes
N1 . C5 . C4 . 121.7(7) yes
C5 . N1 . Ru1 . 116.6(5) yes
C5 . N1 . C1 . 116.8(7) yes
Ru1 . N1 . C1 . 126.5(6) yes
N1 . C1 . C2 . 124.8(8) yes
N1 . C1 . H11 . 117.5 no
C2 . C1 . H11 . 117.8 no
C1 . C2 . C3 . 117.1(8) yes
C1 . C2 . H21 . 122.3 no
C3 . C2 . H21 . 120.5 no
C2 . C3 . C4 . 120.6(8) yes
C2 . C3 . H31 . 119.9 no
C4 . C3 . H31 . 119.4 no
C5 . C4 . C3 . 118.9(8) yes
C5 . C4 . H41 . 120.8 no
C3 . C4 . H41 . 120.3 no
C6 . C7 . C8 . 117.9(8) yes
C6 . C7 . H71 . 121.1 no
C8 . C7 . H71 . 121.0 no
C7 . C8 . C9 . 120.0(8) yes
C7 . C8 . H81 . 119.6 no
C9 . C8 . H81 . 120.4 no
C8 . C9 . C10 . 118.3(8) yes
C8 . C9 . H91 . 120.5 no
C10 . C9 . H91 . 121.2 no
C9 . C10 . N2 . 124.2(8) yes
C9 . C10 . H101 . 118.3 no
N2 . C10 . H101 . 117.5 no
Cu1 . O3 . N5 . 110.5(6) yes
O3 . N5 . O4 . 118.4(8) yes
O3 . N5 . O5 . 122.8(9) yes
O4 . N5 . O5 . 118.5(9) yes
C20 . O20 . H1 . 115.8 no
O20 . C20 . H201 . 109.3 no
O20 . C20 . H202 . 108.9 no
H201 . C20 . H202 . 109.5 no
O20 . C20 . H203 . 110.2 no
H201 . C20 . H203 . 109.5 no
H202 . C20 . H203 . 109.5 no

loop_
_geom_bond_atom_site_label_1
_geom_bond_site_symmetry_1
_geom_bond_atom_site_label_2
_geom_bond_site_symmetry_2
_geom_bond_distance
_geom_bond_publ_flag
C11 . C11 5_655 1.519(14) yes
C11 . N3 . 1.280(10) yes
C11 . Cu1 . 2.691(7) yes
C11 . O1 . 1.252(9) yes
N3 . Cu1 . 1.913(6) yes
N3 . C12 . 1.424(9) yes
Cu1 . O3 5_655 2.645(8) yes
Cu1 . C15 5_655 2.781(9) yes
Cu1 . N4 5_655 1.945(8) yes
Cu1 . N4 . 1.945(8) yes
Cu1 . C15 . 2.781(9) yes
Cu1 . O3 . 2.645(8) yes
N4 . C15 . 1.427(13) yes
N4 . C14 . 1.470(11) yes
N4 . H42 . 1.014 no
C15 . C15 5_655 1.523(18) yes
C15 . H151 . 1.000 no
C15 . H152 . 1.000 no
C14 . C13 . 1.460(14) yes
C14 . H141 . 1.000 no
C14 . H142 . 1.000 no
C13 . C12 . 1.457(11) yes
C13 . H131 . 1.000 no
C13 . H132 . 1.000 no
C12 . H122 . 1.000 no
C12 . H121 . 1.000 no
O1 . Ru1 . 2.082(5) yes
Ru1 . N2 5_655 2.006(6) yes
Ru1 . N1 5_655 1.973(6) yes
Ru1 . N2 . 2.006(6) yes
Ru1 . N1 . 1.973(6) yes
N2 . C6 . 1.357(10) yes
N2 . C10 . 1.288(11) yes
C6 . C5 . 1.476(11) yes
C6 . C7 . 1.354(11) yes
C5 . N1 . 1.338(10) yes
C5 . C4 . 1.386(10) yes
N1 . C1 . 1.317(10) yes
C1 . C2 . 1.368(11) yes
C1 . H11 . 1.000 no
C2 . C3 . 1.354(13) yes
C2 . H21 . 1.000 no
C3 . C4 . 1.341(13) yes
C3 . H31 . 1.000 no
C4 . H41 . 1.000 no
C7 . C8 . 1.352(13) yes
C7 . H71 . 1.000 no
C8 . C9 . 1.352(14) yes
C8 . H81 . 1.000 no
C9 . C10 . 1.359(12) yes
C9 . H91 . 1.000 no
C10 . H101 . 1.000 no
O3 . N5 . 1.203(10) yes
N5 . O4 . 1.232(10) yes
N5 . O5 . 1.208(11) yes
O20 . C20 . 1.455(18) yes
O20 . H1 . 0.900 no
C20 . H201 . 1.000 no
C20 . H202 . 1.000 no
C20 . H203 . 1.000 no

loop_
_geom_hbond_atom_site_label_D
_geom_hbond_site_symmetry_D
_geom_hbond_atom_site_label_H
_geom_hbond_site_symmetry_H
_geom_hbond_atom_site_label_A
_geom_hbond_site_symmetry_A
_geom_hbond_angle_DHA
_geom_hbond_distance_DH
_geom_hbond_distance_HA
_geom_hbond_distance_DA
_geom_hbond_publ_flag
O20 . H1 . O4 7_555 179.7 0.900 1.840 2.740(15) yes
N4 . H42 . O20 7_545 142.6 1.014 2.179 3.047(15) yes
